data_1516034
loop_
_publ_author_name
'Kanomata, Kyohei'
'Toda, Yasunori'
'Shibata, Yukihiro'
'Yamanaka, Masahiro'
'Tsuzuki, Seiji'
'Gridnev, Ilya D.'
'Terada, Masahiro'

_publ_section_title
;
 Secondary stereocontrolling interactions in chiral Br\/onsted acid
 catalysis: study of a Petasis--Ferrier-type rearrangement catalyzed by
 chiral phosphoric acids
;
_journal_issue 9
_journal_name_full 'Chemical Science'
_journal_page_first 3515
_journal_paper_doi 10.1039/C4SC00611A
_journal_volume 5
_journal_year 2014
_chemical_absolute_configuration rmad
_chemical_formula_moiety 'C29 H31 Cl2 N O6 S'
_chemical_formula_sum 'C29 H31 Cl2 N O6 S'
_chemical_formula_weight 592.53
_space_group_IT_number 4
_symmetry_cell_setting monoclinic
_symmetry_Int_Tables_number 4
_symmetry_space_group_name_Hall 'P 2yb'
_symmetry_space_group_name_H-M 'P 1 21 1'
_atom_sites_solution_hydrogens geom
_atom_sites_solution_primary direct
_atom_sites_solution_secondary difmap
_cell_angle_alpha 90.0000
_cell_angle_beta 109.245(8)
_cell_angle_gamma 90.0000
_cell_formula_units_Z 2
_cell_length_a 11.615(4)
_cell_length_b 8.416(3)
_cell_length_c 15.096(5)
_cell_measurement_reflns_used 15932
_cell_measurement_temperature 293
_cell_measurement_theta_max 27.70
_cell_measurement_theta_min 3.00
_cell_volume 1393.2(8)
_computing_cell_refinement 'CrystalClear-SM Auto 2.0 r4'
_computing_data_collection 'CrystalClear-SM Auto 2.0 r4 (Rigaku, 2009)'
_computing_data_reduction 'CrystalClear-SM Auto 2.0 r4'
_computing_molecular_graphics 'CrystalStructure 4.0'
_computing_publication_material 'CrystalStructure 4.0 (Rigaku, 2010)'
_computing_structure_refinement 'SHELXL97 (Sheldrick, 2008)'
_diffrn_ambient_temperature 293
_diffrn_detector_area_resol_mean 6.827
_diffrn_measured_fraction_theta_full 0.996
_diffrn_measured_fraction_theta_max 0.996
_diffrn_measurement_device_type 'Rigaku XtaLAB mini'
_diffrn_measurement_method \w
_diffrn_radiation_type 'Mo K\a'
_diffrn_radiation_wavelength 0.71075
_diffrn_reflns_av_R_equivalents 0.0579
_diffrn_reflns_limit_h_max 15
_diffrn_reflns_limit_h_min -15
_diffrn_reflns_limit_k_max 10
_diffrn_reflns_limit_k_min -10
_diffrn_reflns_limit_l_max 19
_diffrn_reflns_limit_l_min -19
_diffrn_reflns_number 17608
_diffrn_reflns_theta_full 27.48
_diffrn_reflns_theta_max 27.48
_diffrn_standards_number 0
_exptl_absorpt_coefficient_mu 0.352
_exptl_absorpt_correction_T_max 0.932
_exptl_absorpt_correction_T_min 0.569
_exptl_absorpt_correction_type multi-scan
_exptl_absorpt_process_details 'REQAB (Rigaku, 1998)'
_exptl_crystal_colour colorless
_exptl_crystal_density_diffrn 1.412
_exptl_crystal_density_method 'not measured'
_exptl_crystal_description prism
_exptl_crystal_F_000 620.00
_exptl_crystal_size_max 0.200
_exptl_crystal_size_mid 0.200
_exptl_crystal_size_min 0.200
_refine_diff_density_max 0.380
_refine_diff_density_min -0.340
_refine_ls_abs_structure_details 'Flack, H. D. (1983), Acta Cryst. A39, 876-881.  2929 Friedel Pairs'
_refine_ls_abs_structure_Flack 0.21(6)
_refine_ls_extinction_method none
_refine_ls_goodness_of_fit_ref 1.078
_refine_ls_hydrogen_treatment constr
_refine_ls_number_parameters 352
_refine_ls_number_reflns 6329
_refine_ls_number_restraints 1
_refine_ls_R_factor_gt 0.0502
_refine_ls_shift/su_max 0.000
_refine_ls_structure_factor_coef Fsqd
_refine_ls_weighting_details 'w = 1/[\s^2^(Fo^2^)+(0.0546P)^2^+0.3708P] where P=(Fo^2^+2Fc^2^)/3'
_refine_ls_weighting_scheme calc
_refine_ls_wR_factor_ref 0.1240
_reflns_number_gt 5770
_reflns_number_total 6329
_reflns_threshold_expression F^2^>2.0\s(F^2^)
_cod_data_source_file c4sc00611a2.cif
_cod_data_source_block 02
_cod_depositor_comments 'Adding full bibliography for 1516033--1516034.cif.'
_cod_original_cell_volume 1393.2(9)
_cod_database_code 1516034

loop_
_symmetry_equiv_pos_site_id
_symmetry_equiv_pos_as_xyz
1 +X,+Y,+Z
2 -X,1/2+Y,-Z

loop_
_atom_site_label
_atom_site_type_symbol
_atom_site_fract_x
_atom_site_fract_y
_atom_site_fract_z
_atom_site_U_iso_or_equiv
_atom_site_adp_type
_atom_site_occupancy
_atom_site_symmetry_multiplicity
_atom_site_calc_flag
_atom_site_refinement_flags
Cl1 Cl 0.82404(8) -0.05257(11) -0.08726(6) 0.0382(2) Uani 1.0 2 d .
Cl34 Cl 0.58216(7) -0.11899(9) -0.04121(5) 0.03327(17) Uani 1.0 2 d .
S4 S 0.86527(7) 0.58276(9) 0.13638(5) 0.02937(17) Uani 1.0 2 d .
O2 O 0.8718(3) 0.5452(3) 0.04529(16) 0.0417(6) Uani 1.0 2 d .
O6 O 1.07417(19) 0.2383(3) 0.24740(16) 0.0318(5) Uani 1.0 2 d .
O9 O 0.4319(3) 0.1338(4) 0.40545(17) 0.0459(7) Uani 1.0 2 d .
O10 O 0.62651(18) 0.2593(3) 0.24218(14) 0.0274(5) Uani 1.0 2 d .
O15 O 0.7474(2) 0.5739(4) 0.14809(19) 0.0453(6) Uani 1.0 2 d .
O35 O 0.82931(19) 0.2831(3) 0.31985(14) 0.0283(5) Uani 1.0 2 d .
N13 N 0.9655(2) 0.4674(3) 0.21905(16) 0.0217(5) Uani 1.0 2 d .
C5 C 0.8709(3) 0.2133(4) 0.1431(2) 0.0225(6) Uani 1.0 2 d .
C7 C 0.9782(3) 0.3050(4) 0.2074(2) 0.0223(6) Uani 1.0 2 d .
C8 C 0.7452(3) 0.2496(4) 0.25024(19) 0.0220(6) Uani 1.0 2 d .
C11 C 0.6723(3) 0.0857(4) 0.1037(2) 0.0244(6) Uani 1.0 2 d .
C12 C 0.7989(3) 0.0407(4) 0.0072(2) 0.0253(6) Uani 1.0 2 d .
C14 C 0.4283(3) 0.0308(4) 0.2558(3) 0.0295(7) Uani 1.0 2 d .
C16 C 0.7614(3) 0.1850(4) 0.16217(19) 0.0217(6) Uani 1.0 2 d .
C17 C 0.6911(3) 0.0107(4) 0.0272(2) 0.0233(6) Uani 1.0 2 d .
C18 C 0.8882(3) 0.1403(4) 0.0646(2) 0.0252(6) Uani 1.0 2 d .
C19 C 1.0726(3) 0.5571(4) 0.28070(19) 0.0228(6) Uani 1.0 2 d .
C20 C 1.0011(3) 0.7667(4) 0.3640(2) 0.0293(7) Uani 1.0 2 d .
C21 C 0.6052(3) 0.3133(4) 0.3274(2) 0.0298(7) Uani 1.0 2 d .
C22 C 0.3881(3) -0.1187(5) 0.1119(3) 0.0400(8) Uani 1.0 2 d .
C23 C 0.3629(3) 0.0093(4) 0.1615(3) 0.0325(7) Uani 1.0 2 d .
C24 C 0.4793(4) -0.2276(5) 0.1570(3) 0.0439(9) Uani 1.0 2 d .
C25 C 1.2201(3) 0.7836(5) 0.4061(3) 0.0373(8) Uani 1.0 2 d .
C26 C 0.9433(4) 0.7672(4) 0.1787(3) 0.0357(7) Uani 1.0 2 d .
C27 C 0.5188(3) -0.0807(5) 0.3004(3) 0.0376(8) Uani 1.0 2 d .
C28 C 0.8827(3) 0.6858(5) 0.3654(3) 0.0382(8) Uani 1.0 2 d .
C29 C 0.3998(3) 0.1718(5) 0.3071(3) 0.0319(7) Uani 1.0 2 d .
C30 C 1.0369(3) 0.7358(4) 0.2745(2) 0.0272(6) Uani 1.0 2 d .
C31 C 0.4673(3) 0.3300(4) 0.3065(3) 0.0301(7) Uani 1.0 2 d .
C32 C 1.1117(3) 0.5200(4) 0.3878(2) 0.0266(6) Uani 1.0 2 d .
C33 C 1.1616(4) 0.8238(4) 0.2994(3) 0.0352(8) Uani 1.0 2 d .
C36 C 1.1184(3) 0.6891(4) 0.4295(2) 0.0306(7) Uani 1.0 2 d .
C37 C 0.4443(4) 0.4151(5) 0.3898(3) 0.0454(9) Uani 1.0 2 d .
C38 C 0.5422(4) -0.2096(5) 0.2502(3) 0.0450(9) Uani 1.0 2 d .
C39 C 0.4259(4) 0.2801(6) 0.4516(3) 0.0505(11) Uani 1.0 2 d .
C40 C 0.9892(4) 0.9458(5) 0.3836(3) 0.0453(9) Uani 1.0 2 d .
H11 H 0.5997 0.0694 0.1158 0.0292 Uiso 1.0 2 calc R
H18 H 0.9595 0.1587 0.0510 0.0303 Uiso 1.0 2 calc R
H19 H 1.1423 0.5423 0.2586 0.0273 Uiso 1.0 2 calc R
H21A H 0.6450 0.4148 0.3471 0.0358 Uiso 1.0 2 calc R
H21B H 0.6386 0.2372 0.3776 0.0358 Uiso 1.0 2 calc R
H22 H 0.3439 -0.1314 0.0486 0.0480 Uiso 1.0 2 calc R
H23 H 0.3017 0.0809 0.1310 0.0390 Uiso 1.0 2 calc R
H24 H 0.4970 -0.3117 0.1238 0.0526 Uiso 1.0 2 calc R
H25A H 1.2929 0.7194 0.4174 0.0448 Uiso 1.0 2 calc R
H25B H 1.2411 0.8797 0.4435 0.0448 Uiso 1.0 2 calc R
H26A H 0.9833 0.8056 0.1357 0.0428 Uiso 1.0 2 calc R
H26B H 0.8855 0.8472 0.1836 0.0428 Uiso 1.0 2 calc R
H27 H 0.5635 -0.0688 0.3637 0.0451 Uiso 1.0 2 calc R
H28A H 0.8793 0.6874 0.4281 0.0458 Uiso 1.0 2 calc R
H28B H 0.8814 0.5777 0.3447 0.0458 Uiso 1.0 2 calc R
H28C H 0.8137 0.7417 0.3243 0.0458 Uiso 1.0 2 calc R
H29 H 0.3119 0.1920 0.2822 0.0382 Uiso 1.0 2 calc R
H31 H 0.4295 0.3881 0.2478 0.0361 Uiso 1.0 2 calc R
H32A H 1.0514 0.4552 0.4027 0.0319 Uiso 1.0 2 calc R
H32B H 1.1902 0.4671 0.4099 0.0319 Uiso 1.0 2 calc R
H33A H 1.1506 0.9374 0.2893 0.0422 Uiso 1.0 2 calc R
H33B H 1.2105 0.7832 0.2633 0.0422 Uiso 1.0 2 calc R
H36 H 1.1256 0.6911 0.4960 0.0367 Uiso 1.0 2 calc R
H37A H 0.5137 0.4803 0.4238 0.0544 Uiso 1.0 2 calc R
H37B H 0.3724 0.4819 0.3682 0.0544 Uiso 1.0 2 calc R
H38 H 0.6013 -0.2838 0.2807 0.0539 Uiso 1.0 2 calc R
H39A H 0.4889 0.2833 0.5126 0.0606 Uiso 1.0 2 calc R
H39B H 0.3472 0.2905 0.4604 0.0606 Uiso 1.0 2 calc R
H40A H 1.0554 1.0032 0.3738 0.0544 Uiso 1.0 2 calc R
H40B H 0.9916 0.9596 0.4473 0.0544 Uiso 1.0 2 calc R
H40C H 0.9132 0.9856 0.3418 0.0544 Uiso 1.0 2 calc R

loop_
_atom_site_aniso_label
_atom_site_aniso_U_11
_atom_site_aniso_U_22
_atom_site_aniso_U_33
_atom_site_aniso_U_12
_atom_site_aniso_U_13
_atom_site_aniso_U_23
Cl1 0.0424(5) 0.0472(5) 0.0320(4) -0.0060(4) 0.0217(4) -0.0122(4)
Cl34 0.0357(4) 0.0316(4) 0.0323(4) -0.0094(3) 0.0109(4) -0.0086(3)
S4 0.0285(4) 0.0247(4) 0.0287(4) 0.0040(3) 0.0011(3) 0.0028(3)
O2 0.0531(15) 0.0384(15) 0.0268(12) -0.0012(11) 0.0041(12) 0.0030(10)
O6 0.0238(10) 0.0249(11) 0.0435(13) 0.0037(8) 0.0069(10) -0.0019(9)
O9 0.0533(16) 0.0592(18) 0.0329(13) 0.0069(12) 0.0246(13) 0.0072(11)
O10 0.0238(10) 0.0349(12) 0.0267(10) -0.0004(9) 0.0124(9) -0.0063(9)
O15 0.0242(11) 0.0461(15) 0.0595(16) 0.0102(11) 0.0056(12) 0.0073(13)
O35 0.0240(11) 0.0328(12) 0.0281(11) -0.0009(9) 0.0085(9) -0.0021(9)
N13 0.0216(11) 0.0186(12) 0.0230(12) 0.0010(9) 0.0047(10) 0.0010(9)
C5 0.0237(14) 0.0194(14) 0.0267(15) 0.0001(10) 0.0114(13) 0.0031(10)
C7 0.0218(14) 0.0230(14) 0.0238(14) -0.0012(11) 0.0097(12) 0.0015(11)
C8 0.0237(14) 0.0177(13) 0.0256(14) 0.0003(10) 0.0096(12) 0.0027(11)
C11 0.0225(13) 0.0250(14) 0.0276(14) -0.0005(12) 0.0109(12) 0.0001(12)
C12 0.0325(15) 0.0245(15) 0.0234(14) 0.0040(11) 0.0151(13) -0.0001(11)
C14 0.0267(15) 0.0302(16) 0.0347(17) -0.0013(12) 0.0141(14) 0.0065(13)
C16 0.0205(13) 0.0225(14) 0.0233(14) 0.0019(10) 0.0087(12) 0.0011(11)
C17 0.0241(14) 0.0216(14) 0.0240(14) 0.0019(11) 0.0075(12) 0.0017(11)
C18 0.0242(14) 0.0257(15) 0.0297(16) 0.0018(11) 0.0141(13) 0.0021(12)
C19 0.0196(13) 0.0264(15) 0.0230(14) -0.0011(10) 0.0079(12) -0.0008(11)
C20 0.0349(16) 0.0254(15) 0.0305(15) 0.0045(12) 0.0146(14) -0.0011(12)
C21 0.0265(15) 0.0399(18) 0.0242(15) -0.0020(12) 0.0100(13) -0.0079(12)
C22 0.0360(17) 0.0345(18) 0.046(2) -0.0081(15) 0.0086(16) -0.0047(16)
C23 0.0277(15) 0.0291(16) 0.0387(18) -0.0009(13) 0.0081(14) 0.0061(13)
C24 0.0374(19) 0.0260(17) 0.064(3) -0.0057(14) 0.0118(19) -0.0058(16)
C25 0.0357(18) 0.0347(18) 0.0398(18) -0.0098(14) 0.0102(16) -0.0084(14)
C26 0.052(2) 0.0198(15) 0.0332(17) 0.0020(14) 0.0107(16) 0.0034(12)
C27 0.0326(17) 0.040(2) 0.0370(18) -0.0014(13) 0.0074(15) 0.0071(14)
C28 0.0317(17) 0.043(2) 0.045(2) 0.0079(14) 0.0207(16) -0.0016(15)
C29 0.0237(14) 0.0447(19) 0.0305(16) 0.0045(13) 0.0133(14) 0.0052(14)
C30 0.0308(15) 0.0209(14) 0.0300(16) -0.0003(11) 0.0104(14) 0.0012(11)
C31 0.0268(15) 0.0359(17) 0.0302(16) 0.0073(12) 0.0129(14) -0.0010(12)
C32 0.0255(14) 0.0280(15) 0.0252(15) 0.0047(12) 0.0070(13) 0.0016(12)
C33 0.0446(19) 0.0252(16) 0.0412(19) -0.0114(13) 0.0214(17) -0.0041(13)
C36 0.0315(16) 0.0324(17) 0.0249(16) 0.0005(13) 0.0053(14) -0.0030(12)
C37 0.0407(19) 0.057(3) 0.046(2) 0.0055(16) 0.0246(18) -0.0132(17)
C38 0.0355(18) 0.0296(18) 0.067(3) 0.0045(14) 0.0130(19) 0.0110(17)
C39 0.048(3) 0.076(3) 0.0325(18) 0.023(2) 0.0198(18) 0.0019(18)
C40 0.065(3) 0.0295(18) 0.047(2) 0.0097(17) 0.026(2) -0.0024(16)

loop_
_atom_type_symbol
_atom_type_description
_atom_type_scat_dispersion_real
_atom_type_scat_dispersion_imag
_atom_type_scat_source
C C 0.0033 0.0016
;
International Tables for Crystallography
(1992, Vol. C, Tables 4.2.6.8 and 6.1.1.4)
;
H H 0.0000 0.0000
;
International Tables for Crystallography
(1992, Vol. C, Table 6.1.1.4)
;
N N 0.0061 0.0033
;
International Tables for Crystallography
(1992, Vol. C, Tables 4.2.6.8 and 6.1.1.4)
;
O O 0.0106 0.0060
;
International Tables for Crystallography
(1992, Vol. C, Tables 4.2.6.8 and 6.1.1.4)
;
Cl Cl 0.1484 0.1585
;
International Tables for Crystallography
(1992, Vol. C, Tables 4.2.6.8 and 6.1.1.4)
;
S S 0.1246 0.1234
;
International Tables for Crystallography
(1992, Vol. C, Tables 4.2.6.8 and 6.1.1.4)
;

loop_
_geom_angle_atom_site_label_1
_geom_angle_atom_site_label_2
_geom_angle_atom_site_label_3
_geom_angle
_geom_angle_publ_flag
O2 S4 O15 117.29(16) yes
O2 S4 N13 109.70(15) yes
O2 S4 C26 110.47(17) yes
O15 S4 N13 109.20(15) yes
O15 S4 C26 112.82(18) yes
N13 S4 C26 95.09(13) yes
C29 O9 C39 105.8(3) yes
C8 O10 C21 113.9(2) yes
S4 N13 C7 122.89(18) yes
S4 N13 C19 113.41(18) yes
C7 N13 C19 118.3(3) yes
C7 C5 C16 124.0(3) yes
C7 C5 C18 116.6(3) yes
C16 C5 C18 119.0(3) yes
O6 C7 N13 120.6(3) yes
O6 C7 C5 120.6(3) yes
N13 C7 C5 118.8(3) yes
O10 C8 O35 125.1(3) yes
O10 C8 C16 111.4(2) yes
O35 C8 C16 123.5(3) yes
C16 C11 C17 120.6(3) yes
Cl1 C12 C17 119.9(2) yes
Cl1 C12 C18 119.5(3) yes
C17 C12 C18 120.6(3) yes
C23 C14 C27 118.4(4) yes
C23 C14 C29 119.3(3) yes
C27 C14 C29 122.3(3) yes
C5 C16 C8 120.1(3) yes
C5 C16 C11 120.1(3) yes
C8 C16 C11 119.5(3) yes
Cl34 C17 C11 119.7(3) yes
Cl34 C17 C12 120.9(3) yes
C11 C17 C12 119.4(3) yes
C5 C18 C12 120.3(3) yes
N13 C19 C30 107.5(2) yes
N13 C19 C32 116.3(3) yes
C30 C19 C32 103.7(3) yes
C28 C20 C30 115.6(3) yes
C28 C20 C36 114.1(3) yes
C28 C20 C40 107.0(4) yes
C30 C20 C36 93.0(3) yes
C30 C20 C40 113.1(3) yes
C36 C20 C40 113.9(3) yes
O10 C21 C31 108.4(3) yes
C23 C22 C24 120.2(4) yes
C14 C23 C22 120.7(3) yes
C22 C24 C38 119.6(4) yes
C33 C25 C36 103.8(3) yes
S4 C26 C30 107.8(3) yes
C14 C27 C38 120.4(3) yes
O9 C29 C14 109.1(3) yes
O9 C29 C31 103.7(3) yes
C14 C29 C31 118.4(3) yes
C19 C30 C20 104.5(3) yes
C19 C30 C26 108.6(3) yes
C19 C30 C33 103.7(3) yes
C20 C30 C26 118.9(3) yes
C20 C30 C33 101.7(3) yes
C26 C30 C33 117.6(3) yes
C21 C31 C29 114.7(3) yes
C21 C31 C37 108.9(3) yes
C29 C31 C37 99.9(3) yes
C19 C32 C36 101.3(3) yes
C25 C33 C30 101.5(3) yes
C20 C36 C25 102.4(3) yes
C20 C36 C32 102.3(3) yes
C25 C36 C32 108.6(3) yes
C31 C37 C39 104.4(4) yes
C24 C38 C27 120.7(4) yes
O9 C39 C37 107.7(4) yes
C16 C11 H11 119.716 no
C17 C11 H11 119.705 no
C5 C18 H18 119.857 no
C12 C18 H18 119.861 no
N13 C19 H19 109.672 no
C30 C19 H19 109.673 no
C32 C19 H19 109.668 no
O10 C21 H21A 110.017 no
O10 C21 H21B 110.018 no
C31 C21 H21A 110.012 no
C31 C21 H21B 110.013 no
H21A C21 H21B 108.366 no
C23 C22 H22 119.899 no
C24 C22 H22 119.900 no
C14 C23 H23 119.645 no
C22 C23 H23 119.640 no
C22 C24 H24 120.213 no
C38 C24 H24 120.209 no
C33 C25 H25A 110.997 no
C33 C25 H25B 110.997 no
C36 C25 H25A 110.983 no
C36 C25 H25B 110.984 no
H25A C25 H25B 108.982 no
S4 C26 H26A 110.148 no
S4 C26 H26B 110.142 no
C30 C26 H26A 110.148 no
C30 C26 H26B 110.147 no
H26A C26 H26B 108.456 no
C14 C27 H27 119.809 no
C38 C27 H27 119.803 no
C20 C28 H28A 109.469 no
C20 C28 H28B 109.469 no
C20 C28 H28C 109.467 no
H28A C28 H28B 109.472 no
H28A C28 H28C 109.476 no
H28B C28 H28C 109.474 no
O9 C29 H29 108.388 no
C14 C29 H29 108.396 no
C31 C29 H29 108.387 no
C21 C31 H31 110.964 no
C29 C31 H31 110.962 no
C37 C31 H31 110.967 no
C19 C32 H32A 111.509 no
C19 C32 H32B 111.510 no
C36 C32 H32A 111.519 no
C36 C32 H32B 111.517 no
H32A C32 H32B 109.342 no
C25 C33 H33A 111.472 no
C25 C33 H33B 111.474 no
C30 C33 H33A 111.480 no
C30 C33 H33B 111.476 no
H33A C33 H33B 109.306 no
C20 C36 H36 114.087 no
C25 C36 H36 114.097 no
C32 C36 H36 114.090 no
C31 C37 H37A 110.880 no
C31 C37 H37B 110.879 no
C39 C37 H37A 110.886 no
C39 C37 H37B 110.889 no
H37A C37 H37B 108.916 no
C24 C38 H38 119.640 no
C27 C38 H38 119.644 no
O9 C39 H39A 110.159 no
O9 C39 H39B 110.154 no
C37 C39 H39A 110.164 no
C37 C39 H39B 110.161 no
H39A C39 H39B 108.474 no
C20 C40 H40A 109.475 no
C20 C40 H40B 109.470 no
C20 C40 H40C 109.473 no
H40A C40 H40B 109.473 no
H40A C40 H40C 109.471 no
H40B C40 H40C 109.465 no

loop_
_geom_bond_atom_site_label_1
_geom_bond_atom_site_label_2
_geom_bond_distance
_geom_bond_publ_flag
Cl1 C12 1.734(4) yes
Cl34 C17 1.731(3) yes
S4 O2 1.437(3) yes
S4 O15 1.439(3) yes
S4 N13 1.702(3) yes
S4 C26 1.805(4) yes
O6 C7 1.216(4) yes
O9 C29 1.443(5) yes
O9 C39 1.427(6) yes
O10 C8 1.346(4) yes
O10 C21 1.461(5) yes
O35 C8 1.209(3) yes
N13 C7 1.392(4) yes
N13 C19 1.491(4) yes
C5 C7 1.514(4) yes
C5 C16 1.414(5) yes
C5 C18 1.406(5) yes
C8 C16 1.505(5) yes
C11 C16 1.395(4) yes
C11 C17 1.395(5) yes
C12 C17 1.404(5) yes
C12 C18 1.391(4) yes
C14 C23 1.386(5) yes
C14 C27 1.405(5) yes
C14 C29 1.512(5) yes
C19 C30 1.555(4) yes
C19 C32 1.561(4) yes
C20 C28 1.540(6) yes
C20 C30 1.562(5) yes
C20 C36 1.541(4) yes
C20 C40 1.551(5) yes
C21 C31 1.534(5) yes
C22 C23 1.397(6) yes
C22 C24 1.397(5) yes
C24 C38 1.362(6) yes
C25 C33 1.565(5) yes
C25 C36 1.557(6) yes
C26 C30 1.518(4) yes
C27 C38 1.401(6) yes
C29 C31 1.546(5) yes
C30 C33 1.559(5) yes
C31 C37 1.544(6) yes
C32 C36 1.547(5) yes
C37 C39 1.530(7) yes
C11 H11 0.930 no
C18 H18 0.930 no
C19 H19 0.980 no
C21 H21A 0.970 no
C21 H21B 0.970 no
C22 H22 0.930 no
C23 H23 0.930 no
C24 H24 0.930 no
C25 H25A 0.970 no
C25 H25B 0.970 no
C26 H26A 0.970 no
C26 H26B 0.970 no
C27 H27 0.930 no
C28 H28A 0.960 no
C28 H28B 0.960 no
C28 H28C 0.960 no
C29 H29 0.980 no
C31 H31 0.980 no
C32 H32A 0.970 no
C32 H32B 0.970 no
C33 H33A 0.970 no
C33 H33B 0.970 no
C36 H36 0.980 no
C37 H37A 0.970 no
C37 H37B 0.970 no
C38 H38 0.930 no
C39 H39A 0.970 no
C39 H39B 0.970 no
C40 H40A 0.960 no
C40 H40B 0.960 no
C40 H40C 0.960 no

loop_
_geom_contact_atom_site_label_1
_geom_contact_atom_site_label_2
_geom_contact_distance
_geom_contact_publ_flag
_geom_contact_site_symmetry_2
Cl1 Cl34 3.1585(17) no .
S4 C5 3.111(3) no .
S4 C28 3.505(5) no .
O2 C5 3.160(4) no .
O2 C7 3.100(4) no .
O2 C18 3.420(4) no .
O2 C19 3.552(4) no .
O6 O35 3.388(4) no .
O6 C16 3.460(4) no .
O6 C18 3.006(4) no .
O6 C19 2.731(4) no .
O6 C32 3.114(4) no .
O9 C21 3.048(5) no .
O9 C27 2.801(5) no .
O10 O15 3.510(4) no .
O10 C11 2.743(4) no .
O10 C14 3.058(4) no .
O10 C23 3.581(4) no .
O10 C27 3.353(5) no .
O10 C29 3.183(5) no .
O15 O35 3.463(4) no .
O15 C5 3.369(4) no .
O15 C7 3.395(4) no .
O15 C8 3.139(4) no .
O15 C16 3.281(5) no .
O15 C28 3.274(5) no .
O15 C30 3.546(4) no .
O35 N13 2.968(4) no .
O35 C5 2.924(5) no .
O35 C7 2.799(5) no .
O35 C11 3.579(4) no .
O35 C21 2.655(5) no .
O35 C28 3.473(5) no .
N13 C8 3.305(4) no .
N13 C16 3.265(4) no .
N13 C18 3.528(4) no .
N13 C20 3.273(4) no .
N13 C28 3.253(5) no .
C5 C17 2.815(4) no .
C7 C8 3.018(5) no .
C7 C32 3.211(4) no .
C11 C18 2.797(5) no .
C12 C16 2.795(5) no .
C14 C21 3.096(5) no .
C14 C24 2.808(6) no .
C19 C25 2.831(5) no .
C19 C28 3.087(6) no .
C21 C27 3.449(5) no .
C21 C39 3.241(7) no .
C22 C27 2.768(5) no .
C23 C31 3.434(5) no .
C23 C38 2.772(5) no .
C25 C40 2.928(6) no .
C26 C28 3.196(6) no .
C26 C40 3.320(6) no .
C27 C31 3.514(5) no .
C28 C32 2.922(5) no .
C32 C33 3.028(5) no .
C33 C40 2.891(7) no .
Cl1 O2 3.476(4) no 2_745
Cl1 O6 3.496(3) no 2_745
Cl1 C7 3.571(4) no 2_745
Cl34 O10 3.359(2) no 2_645
O2 Cl1 3.476(4) no 2_755
O2 C22 3.452(4) no 2_655
O2 C23 3.415(4) no 2_655
O6 Cl1 3.496(3) no 2_755
O6 C40 3.549(5) no 1_545
O9 C37 3.475(5) no 2_646
O10 Cl34 3.359(2) no 2_655
O15 C24 3.575(5) no 1_565
O35 C40 3.355(5) no 1_545
C7 Cl1 3.571(4) no 2_755
C12 C26 3.457(5) no 1_545
C17 C24 3.588(5) no 2_655
C18 C26 3.537(5) no 1_545
C22 O2 3.452(4) no 2_645
C23 O2 3.415(4) no 2_645
C24 O15 3.575(5) no 1_545
C24 C17 3.588(5) no 2_645
C26 C12 3.457(5) no 1_565
C26 C18 3.537(5) no 1_565
C37 O9 3.475(5) no 2_656
C40 O6 3.549(5) no 1_565
C40 O35 3.355(5) no 1_565
Cl1 H18 2.7974 no .
Cl34 H11 2.8024 no .
Cl34 H22 3.4604 no .
Cl34 H24 3.3815 no .
S4 H19 3.1564 no .
S4 H28B 3.0880 no .
S4 H28C 3.3638 no .
O2 H18 3.4011 no .
O2 H26A 2.6796 no .
O2 H26B 3.2601 no .
O6 H18 2.9004 no .
O6 H19 2.6673 no .
O6 H32A 3.0509 no .
O6 H32B 3.0599 no .
O9 H21B 2.7143 no .
O9 H27 2.5058 no .
O9 H31 3.1939 no .
O9 H37A 3.0515 no .
O9 H37B 3.0201 no .
O10 H11 2.4289 no .
O10 H27 3.5219 no .
O10 H31 2.5593 no .
O15 H26A 3.4181 no .
O15 H26B 2.7539 no .
O15 H28B 2.8610 no .
O15 H28C 2.8830 no .
O35 H21A 2.5614 no .
O35 H21B 2.6625 no .
O35 H28B 2.5507 no .
O35 H32A 2.8622 no .
N13 H26A 3.1459 no .
N13 H26B 3.3222 no .
N13 H28B 2.5756 no .
N13 H28C 3.5788 no .
N13 H32A 2.6208 no .
N13 H32B 3.1868 no .
C5 H11 3.2721 no .
C7 H18 2.6088 no .
C7 H19 2.6929 no .
C7 H28B 3.5156 no .
C7 H32A 3.0590 no .
C7 H32B 3.5079 no .
C8 H11 2.6487 no .
C8 H21A 2.5590 no .
C8 H21B 2.6098 no .
C8 H28B 3.2672 no .
C12 H11 3.2560 no .
C14 H11 3.3629 no .
C14 H21B 3.0671 no .
C14 H22 3.2542 no .
C14 H31 3.0098 no .
C14 H38 3.2700 no .
C16 H18 3.2717 no .
C17 H18 3.2650 no .
C19 H25A 3.0312 no .
C19 H26A 2.9563 no .
C19 H26B 3.2756 no .
C19 H28B 2.7038 no .
C19 H33A 3.3172 no .
C19 H33B 2.5553 no .
C19 H36 3.3009 no .
C20 H19 3.2427 no .
C20 H25A 3.2398 no .
C20 H25B 2.8123 no .
C20 H26A 3.4001 no .
C20 H26B 2.6959 no .
C20 H32A 2.7073 no .
C20 H32B 3.2651 no .
C20 H33A 2.7651 no .
C20 H33B 3.2692 no .
C21 H27 3.3242 no .
C21 H29 3.4041 no .
C21 H37A 2.4977 no .
C21 H37B 3.2873 no .
C21 H39A 3.4921 no .
C22 H11 2.9073 no .
C22 H38 3.2249 no .
C23 H11 3.0895 no .
C23 H24 3.2614 no .
C23 H27 3.2381 no .
C23 H29 2.5972 no .
C23 H31 3.4343 no .
C24 H11 3.0265 no .
C24 H23 3.2580 no .
C24 H27 3.2342 no .
C25 H19 2.9279 no .
C25 H32A 3.3777 no .
C25 H32B 2.6888 no .
C25 H40A 2.5879 no .
C25 H40B 3.2731 no .
C26 H19 2.9230 no .
C26 H28B 3.2439 no .
C26 H28C 3.0529 no .
C26 H33A 2.8253 no .
C26 H33B 2.9440 no .
C26 H40A 3.4329 no .
C26 H40C 3.1824 no .
C27 H11 3.4594 no .
C27 H21B 3.0630 no .
C27 H23 3.2399 no .
C27 H24 3.2422 no .
C27 H29 3.2685 no .
C28 H21A 3.5209 no .
C28 H26B 3.0716 no .
C28 H32A 2.6822 no .
C28 H36 2.8604 no .
C28 H40A 3.3178 no .
C28 H40B 2.7222 no .
C28 H40C 2.5885 no .
C29 H21A 3.3947 no .
C29 H21B 2.6801 no .
C29 H23 2.6367 no .
C29 H27 2.7159 no .
C29 H37A 3.1710 no .
C29 H37B 2.8206 no .
C29 H39A 3.0757 no .
C29 H39B 2.7679 no .
C30 H25A 3.0471 no .
C30 H25B 3.1000 no .
C30 H28A 3.4185 no .
C30 H28B 2.7231 no .
C30 H28C 2.9277 no .
C30 H32A 3.0223 no .
C30 H32B 3.1721 no .
C30 H36 3.1802 no .
C30 H40A 2.6732 no .
C30 H40B 3.3968 no .
C30 H40C 2.9116 no .
C31 H23 3.4285 no .
C31 H27 3.5526 no .
C31 H39A 3.0625 no .
C31 H39B 3.0965 no .
C32 H25A 2.6124 no .
C32 H25B 3.3607 no .
C32 H28A 3.2737 no .
C32 H28B 2.5821 no .
C32 H33B 3.3432 no .
C33 H19 2.4399 no .
C33 H26A 2.6541 no .
C33 H26B 3.1115 no .
C33 H32B 3.3969 no .
C33 H36 3.3237 no .
C33 H40A 2.4442 no .
C33 H40C 3.4356 no .
C36 H19 2.9546 no .
C36 H28A 2.7701 no .
C36 H28B 2.7884 no .
C36 H28C 3.3971 no .
C36 H33A 3.0836 no .
C36 H33B 3.1354 no .
C36 H40A 2.7973 no .
C36 H40B 2.7729 no .
C36 H40C 3.4028 no .
C37 H21A 2.6152 no .
C37 H21B 2.7643 no .
C37 H29 2.6239 no .
C38 H11 3.3114 no .
C38 H22 3.2216 no .
C39 H21A 3.5916 no .
C39 H21B 3.0498 no .
C39 H29 2.5707 no .
C39 H31 3.2204 no .
C40 H25B 2.8181 no .
C40 H26B 2.9763 no .
C40 H28A 2.7153 no .
C40 H28B 3.3204 no .
C40 H28C 2.5893 no .
C40 H33A 2.7030 no .
C40 H36 2.8658 no .
H11 H22 3.2745 no .
H11 H23 3.5447 no .
H11 H24 3.4377 no .
H19 H25A 2.8742 no .
H19 H26A 3.0824 no .
H19 H32A 2.8102 no .
H19 H32B 2.2555 no .
H19 H33A 3.3545 no .
H19 H33B 2.1687 no .
H21A H28A 3.4601 no .
H21A H28B 3.0797 no .
H21A H28C 3.4599 no .
H21A H31 2.4677 no .
H21A H37A 2.2654 no .
H21A H37B 3.3339 no .
H21B H27 2.7048 no .
H21B H31 2.8659 no .
H21B H37A 2.7276 no .
H21B H39A 3.1085 no .
H22 H23 2.3205 no .
H22 H24 2.3286 no .
H23 H29 2.4330 no .
H23 H31 3.2052 no .
H24 H38 2.2900 no .
H25A H32A 3.5279 no .
H25A H32B 2.4193 no .
H25A H33A 2.7809 no .
H25A H33B 2.2685 no .
H25A H36 2.5999 no .
H25A H40A 3.5425 no .
H25B H32B 3.5305 no .
H25B H33A 2.2689 no .
H25B H33B 2.7472 no .
H25B H36 2.3761 no .
H25B H40A 2.3110 no .
H25B H40B 2.9937 no .
H26A H33A 2.7217 no .
H26A H33B 2.7122 no .
H26B H28B 3.3364 no .
H26B H28C 2.6759 no .
H26B H33A 3.0592 no .
H26B H40A 3.1822 no .
H26B H40C 2.5802 no .
H27 H29 3.5360 no .
H27 H38 2.3233 no .
H28A H32A 2.9096 no .
H28A H36 2.7020 no .
H28A H40B 2.6044 no .
H28A H40C 2.9126 no .
H28B H32A 2.1428 no .
H28B H32B 3.5179 no .
H28B H36 3.1472 no .
H28B H40C 3.4538 no .
H28C H32A 3.5616 no .
H28C H40A 3.4495 no .
H28C H40B 2.9246 no .
H28C H40C 2.3271 no .
H29 H31 2.3081 no .
H29 H37A 3.5565 no .
H29 H37B 2.7444 no .
H29 H39A 3.4931 no .
H29 H39B 2.7141 no .
H31 H37A 2.6265 no .
H31 H37B 2.2713 no .
H32A H36 2.4223 no .
H32B H33B 3.5169 no .
H32B H36 2.5397 no .
H33A H40A 2.0215 no .
H33A H40B 3.4701 no .
H33A H40C 3.1360 no .
H33B H40A 3.3820 no .
H36 H40A 3.1582 no .
H36 H40B 2.7047 no .
H37A H39A 2.2099 no .
H37A H39B 2.7026 no .
H37B H39A 2.7259 no .
H37B H39B 2.2104 no .
Cl1 H18 3.4088 no 2_745
Cl1 H19 2.8543 no 2_745
Cl1 H23 3.3836 no 2_645
Cl1 H26A 3.4750 no 1_545
Cl1 H29 3.5653 no 2_645
Cl1 H31 3.1767 no 2_645
Cl34 H11 3.3229 no 2_645
Cl34 H23 3.3528 no 2_645
Cl34 H24 2.8861 no 2_655
Cl34 H31 3.0781 no 2_645
S4 H22 3.5320 no 2_655
O2 H18 2.9568 no 2_755
O2 H22 2.8553 no 2_655
O2 H23 2.7746 no 2_655
O6 H29 2.6634 no 1_655
O6 H33A 2.6883 no 1_545
O6 H40A 2.8068 no 1_545
O6 H40C 3.4362 no 1_545
O9 H25A 3.5011 no 2_746
O9 H25B 3.2636 no 1_445
O9 H33A 3.5642 no 1_445
O9 H37A 2.7641 no 2_646
O9 H39A 3.2135 no 2_646
O15 H22 3.2937 no 2_655
O15 H24 2.9685 no 1_565
O15 H38 3.2494 no 1_565
O35 H36 2.7643 no 2_746
O35 H40A 3.4205 no 1_545
O35 H40B 3.5039 no 1_545
O35 H40C 2.6678 no 1_545
C5 H22 3.3978 no 2_655
C5 H26B 3.1351 no 1_545
C5 H40C 3.4564 no 1_545
C7 H40A 3.4754 no 1_545
C7 H40C 3.5945 no 1_545
C8 H40C 2.9796 no 1_545
C11 H22 3.2712 no 2_655
C11 H24 3.4568 no 2_655
C11 H26B 3.1063 no 1_545
C12 H22 3.1871 no 2_655
C12 H24 3.5757 no 2_655
C12 H26A 3.0869 no 1_545
C12 H26B 2.9985 no 1_545
C14 H33A 3.5147 no 1_445
C14 H33B 3.3082 no 1_445
C16 H22 3.3821 no 2_655
C16 H26B 3.1553 no 1_545
C16 H40C 3.1825 no 1_545
C17 H22 3.1997 no 2_655
C17 H24 2.9859 no 2_655
C17 H26B 3.0094 no 1_545
C18 H22 3.2925 no 2_655
C18 H26A 3.0870 no 1_545
C18 H26B 3.0580 no 1_545
C19 H37B 3.3518 no 1_655
C21 H25B 3.3748 no 2_746
C21 H36 3.5274 no 2_746
C21 H38 3.4602 no 1_565
C23 H33B 3.3036 no 1_445
C25 H21B 3.1577 no 2_756
C25 H37B 3.2512 no 1_655
C25 H39A 3.1934 no 2_756
C27 H39A 3.0750 no 2_646
C27 H39B 3.5961 no 2_646
C28 H38 3.1034 no 1_565
C28 H40B 3.3201 no 2_746
C29 H33A 3.4399 no 1_445
C32 H37B 3.1541 no 1_655
C32 H39B 3.2310 no 1_655
C32 H40B 3.1394 no 2_746
C36 H21B 3.3451 no 2_756
C36 H40B 3.2228 no 2_746
C37 H19 3.5764 no 1_455
C37 H25A 3.2107 no 1_455
C37 H32B 3.0959 no 1_455
C37 H39A 3.4091 no 2_656
C38 H21A 3.5219 no 1_545
C38 H28C 3.0064 no 1_545
C39 H25A 3.2537 no 2_746
C39 H27 3.0312 no 2_656
C39 H32B 3.0381 no 1_455
C39 H37A 3.0871 no 2_646
C40 H28A 3.4181 no 2_756
C40 H32A 3.4113 no 2_756
C40 H36 3.3073 no 2_756
H11 Cl34 3.3229 no 2_655
H11 H24 3.5585 no 2_655
H18 Cl1 3.4088 no 2_755
H18 O2 2.9568 no 2_745
H18 H26A 3.2112 no 1_545
H18 H26A 3.3387 no 2_745
H18 H26B 3.5712 no 1_545
H19 Cl1 2.8543 no 2_755
H19 C37 3.5764 no 1_655
H19 H29 3.4979 no 1_655
H19 H37B 2.6869 no 1_655
H21A C38 3.5219 no 1_565
H21A H25B 3.0125 no 2_746
H21A H36 3.4775 no 2_746
H21A H38 2.7127 no 1_565
H21B C25 3.1577 no 2_746
H21B C36 3.3451 no 2_746
H21B H25A 2.9342 no 2_746
H21B H25B 2.8629 no 2_746
H21B H36 2.8010 no 2_746
H22 S4 3.5320 no 2_645
H22 O2 2.8553 no 2_645
H22 O15 3.2937 no 2_645
H22 C5 3.3978 no 2_645
H22 C11 3.2712 no 2_645
H22 C12 3.1871 no 2_645
H22 C16 3.3821 no 2_645
H22 C17 3.1997 no 2_645
H22 C18 3.2925 no 2_645
H23 Cl1 3.3836 no 2_655
H23 Cl34 3.3528 no 2_655
H23 O2 2.7746 no 2_645
H23 H33B 3.5758 no 1_445
H24 Cl34 2.8861 no 2_645
H24 O15 2.9685 no 1_545
H24 C11 3.4568 no 2_645
H24 C12 3.5757 no 2_645
H24 C17 2.9859 no 2_645
H24 H11 3.5585 no 2_645
H24 H31 3.3874 no 1_545
H25A O9 3.5011 no 2_756
H25A C37 3.2107 no 1_655
H25A C39 3.2537 no 2_756
H25A H21B 2.9342 no 2_756
H25A H37A 3.2367 no 1_655
H25A H37A 3.4735 no 2_756
H25A H37B 2.4188 no 1_655
H25A H39A 2.4629 no 2_756
H25B O9 3.2636 no 1_665
H25B C21 3.3748 no 2_756
H25B H21A 3.0125 no 2_756
H25B H21B 2.8629 no 2_756
H25B H37A 3.0136 no 2_756
H25B H39A 3.0929 no 2_756
H26A Cl1 3.4750 no 1_565
H26A C12 3.0869 no 1_565
H26A C18 3.0870 no 1_565
H26A H18 3.2112 no 1_565
H26A H18 3.3387 no 2_755
H26B C5 3.1351 no 1_565
H26B C11 3.1063 no 1_565
H26B C12 2.9985 no 1_565
H26B C16 3.1553 no 1_565
H26B C17 3.0094 no 1_565
H26B C18 3.0580 no 1_565
H26B H18 3.5712 no 1_565
H27 C39 3.0312 no 2_646
H27 H28C 3.5324 no 1_545
H27 H39A 2.4820 no 2_646
H27 H39B 2.7779 no 2_646
H28A C40 3.4181 no 2_746
H28A H32A 3.3012 no 2_756
H28A H38 3.2715 no 1_565
H28A H40A 3.2290 no 2_746
H28A H40B 2.7568 no 2_746
H28B H38 3.2867 no 1_565
H28B H40B 3.1573 no 2_746
H28C C38 3.0064 no 1_565
H28C H27 3.5324 no 1_565
H28C H38 2.3444 no 1_565
H29 Cl1 3.5653 no 2_655
H29 O6 2.6634 no 1_455
H29 H19 3.4979 no 1_455
H29 H32B 3.5875 no 1_455
H29 H33A 2.8709 no 1_445
H31 Cl1 3.1767 no 2_655
H31 Cl34 3.0781 no 2_655
H31 H24 3.3874 no 1_565
H31 H38 3.3464 no 1_565
H32A C40 3.4113 no 2_746
H32A H28A 3.3012 no 2_746
H32A H39B 3.5368 no 1_655
H32A H40B 2.4742 no 2_746
H32B C37 3.0959 no 1_655
H32B C39 3.0381 no 1_655
H32B H29 3.5875 no 1_655
H32B H37B 2.4007 no 1_655
H32B H39B 2.2803 no 1_655
H32B H40B 3.4800 no 2_746
H33A O6 2.6883 no 1_565
H33A O9 3.5642 no 1_665
H33A C14 3.5147 no 1_665
H33A C29 3.4399 no 1_665
H33A H29 2.8709 no 1_665
H33B C14 3.3082 no 1_665
H33B C23 3.3036 no 1_665
H33B H23 3.5758 no 1_665
H33B H37B 3.2417 no 1_655
H36 O35 2.7643 no 2_756
H36 C21 3.5274 no 2_756
H36 C40 3.3073 no 2_746
H36 H21A 3.4775 no 2_756
H36 H21B 2.8010 no 2_756
H36 H40B 2.6735 no 2_746
H36 H40C 3.1489 no 2_746
H37A O9 2.7641 no 2_656
H37A C39 3.0871 no 2_656
H37A H25A 3.2367 no 1_455
H37A H25A 3.4735 no 2_746
H37A H25B 3.0136 no 2_746
H37A H38 3.3301 no 1_565
H37A H39A 2.7290 no 2_656
H37A H39B 3.2589 no 2_656
H37B C19 3.3518 no 1_455
H37B C25 3.2512 no 1_455
H37B C32 3.1541 no 1_455
H37B H19 2.6869 no 1_455
H37B H25A 2.4188 no 1_455
H37B H32B 2.4007 no 1_455
H37B H33B 3.2417 no 1_455
H37B H39A 3.2186 no 2_656
H38 O15 3.2494 no 1_545
H38 C21 3.4602 no 1_545
H38 C28 3.1034 no 1_545
H38 H21A 2.7127 no 1_545
H38 H28A 3.2715 no 1_545
H38 H28B 3.2867 no 1_545
H38 H28C 2.3444 no 1_545
H38 H31 3.3464 no 1_545
H38 H37A 3.3301 no 1_545
H39A O9 3.2135 no 2_656
H39A C25 3.1934 no 2_746
H39A C27 3.0750 no 2_656
H39A C37 3.4091 no 2_646
H39A H25A 2.4629 no 2_746
H39A H25B 3.0929 no 2_746
H39A H27 2.4820 no 2_656
H39A H37A 2.7290 no 2_646
H39A H37B 3.2186 no 2_646
H39B C27 3.5961 no 2_656
H39B C32 3.2310 no 1_455
H39B H27 2.7779 no 2_656
H39B H32A 3.5368 no 1_455
H39B H32B 2.2803 no 1_455
H39B H37A 3.2589 no 2_646
H40A O6 2.8068 no 1_565
H40A O35 3.4205 no 1_565
H40A C7 3.4754 no 1_565
H40A H28A 3.2290 no 2_756
H40B O35 3.5039 no 1_565
H40B C28 3.3201 no 2_756
H40B C32 3.1394 no 2_756
H40B C36 3.2228 no 2_756
H40B H28A 2.7568 no 2_756
H40B H28B 3.1573 no 2_756
H40B H32A 2.4742 no 2_756
H40B H32B 3.4800 no 2_756
H40B H36 2.6735 no 2_756
H40C O6 3.4362 no 1_565
H40C O35 2.6678 no 1_565
H40C C5 3.4564 no 1_565
H40C C7 3.5945 no 1_565
H40C C8 2.9796 no 1_565
H40C C16 3.1825 no 1_565
H40C H36 3.1489 no 2_756

loop_
_geom_torsion_atom_site_label_1
_geom_torsion_atom_site_label_2
_geom_torsion_atom_site_label_3
_geom_torsion_atom_site_label_4
_geom_torsion
_geom_torsion_publ_flag
O2 S4 N13 C7 -44.8(3) no
O2 S4 N13 C19 108.82(19) no
O2 S4 C26 C30 -125.6(3) no
O15 S4 N13 C7 85.0(3) no
O15 S4 N13 C19 -121.37(19) no
O15 S4 C26 C30 101.0(3) no
N13 S4 C26 C30 -12.3(3) no
C26 S4 N13 C7 -158.7(3) no
C26 S4 N13 C19 -5.1(3) no
C29 O9 C39 C37 -24.3(4) no
C39 O9 C29 C14 168.7(3) no
C39 O9 C29 C31 41.6(4) no
C8 O10 C21 C31 176.1(2) no
C21 O10 C8 O35 -0.8(4) no
C21 O10 C8 C16 176.9(2) no
S4 N13 C7 O6 153.0(3) no
S4 N13 C7 C5 -26.1(4) no
S4 N13 C19 C30 20.5(3) no
S4 N13 C19 C32 136.11(19) no
C7 N13 C19 C30 175.4(3) no
C7 N13 C19 C32 -69.0(4) no
C19 N13 C7 O6 0.6(5) no
C19 N13 C7 C5 -178.5(3) no
C7 C5 C16 C8 1.0(4) no
C7 C5 C16 C11 -173.5(3) no
C16 C5 C7 O6 112.7(4) no
C16 C5 C7 N13 -68.2(4) no
C7 C5 C18 C12 173.5(2) no
C18 C5 C7 O6 -61.0(4) no
C18 C5 C7 N13 118.1(3) no
C16 C5 C18 C12 -0.5(4) no
C18 C5 C16 C8 174.6(3) no
C18 C5 C16 C11 0.1(4) no
O10 C8 C16 C5 159.0(3) no
O10 C8 C16 C11 -26.5(4) no
O35 C8 C16 C5 -23.3(4) no
O35 C8 C16 C11 151.3(3) no
C16 C11 C17 Cl34 177.1(3) no
C16 C11 C17 C12 -2.4(4) no
C17 C11 C16 C5 1.4(4) no
C17 C11 C16 C8 -173.1(3) no
Cl1 C12 C17 Cl34 0.1(4) no
Cl1 C12 C17 C11 179.61(17) no
Cl1 C12 C18 C5 -178.16(17) no
C17 C12 C18 C5 -0.5(4) no
C18 C12 C17 Cl34 -177.5(2) no
C18 C12 C17 C11 2.0(4) no
C23 C14 C27 C38 0.3(6) no
C27 C14 C23 C22 -1.0(6) no
C23 C14 C29 O9 153.2(3) no
C23 C14 C29 C31 -88.5(4) no
C29 C14 C23 C22 179.2(3) no
C27 C14 C29 O9 -26.5(5) no
C27 C14 C29 C31 91.7(4) no
C29 C14 C27 C38 -180.0(3) no
N13 C19 C30 C20 98.9(3) no
N13 C19 C30 C26 -29.0(4) no
N13 C19 C30 C33 -154.8(3) no
N13 C19 C32 C36 -129.0(3) no
C30 C19 C32 C36 -11.2(3) no
C32 C19 C30 C20 -24.8(3) no
C32 C19 C30 C26 -152.7(3) no
C32 C19 C30 C33 81.4(3) no
C28 C20 C30 C19 -68.8(3) no
C28 C20 C30 C26 52.5(4) no
C28 C20 C30 C33 -176.5(3) no
C28 C20 C36 C25 174.7(3) no
C28 C20 C36 C32 62.3(4) no
C30 C20 C36 C25 54.9(3) no
C30 C20 C36 C32 -57.5(3) no
C36 C20 C30 C19 49.8(3) no
C36 C20 C30 C26 171.1(3) no
C36 C20 C30 C33 -57.9(3) no
C40 C20 C30 C19 167.4(3) no
C40 C20 C30 C26 -71.3(4) no
C40 C20 C30 C33 59.7(3) no
C40 C20 C36 C25 -62.0(4) no
C40 C20 C36 C32 -174.5(3) no
O10 C21 C31 C29 79.2(3) no
O10 C21 C31 C37 -170.0(3) no
C23 C22 C24 C38 1.1(6) no
C24 C22 C23 C14 0.4(6) no
C22 C24 C38 C27 -1.9(7) no
C33 C25 C36 C20 -33.0(3) no
C33 C25 C36 C32 74.8(3) no
C36 C25 C33 C30 -3.9(3) no
S4 C26 C30 C19 25.4(4) no
S4 C26 C30 C20 -93.9(3) no
S4 C26 C30 C33 142.7(3) no
C14 C27 C38 C24 1.2(6) no
O9 C29 C31 C21 75.0(4) no
O9 C29 C31 C37 -41.2(3) no
C14 C29 C31 C21 -46.0(4) no
C14 C29 C31 C37 -162.2(3) no
C19 C30 C33 C25 -69.4(3) no
C20 C30 C33 C25 38.9(3) no
C26 C30 C33 C25 170.7(3) no
C21 C31 C37 C39 -94.6(3) no
C29 C31 C37 C39 25.9(3) no
C19 C32 C36 C20 44.4(3) no
C19 C32 C36 C25 -63.4(3) no
C31 C37 C39 O9 -2.5(4) no
